data_8103858
loop_
_publ_author_name
'Gloger, T.'
'Hinz, D.J.'
'Meyer, G.'
'Lachgar, A.'

_publ_section_title
;
 The crystal structure of tricesium nonachlorodititanate(III), Cs3 ti2 Cl9
;
_journal_name_full 'Zeitschrift fuer Kristallographie (149,1979-)'
_journal_page_first 821
_journal_page_last 821
_journal_volume 211
_journal_year 1996
_chemical_formula_sum 'Cl9 Cs3 Ti2'
_chemical_name_systematic 'Cs3 (Ti2 Cl9)'
_space_group_IT_number 194
_symmetry_space_group_name_Hall '-P 6c 2c'
_symmetry_space_group_name_H-M 'P 63/m m c'
_cell_angle_alpha 90
_cell_angle_beta 90
_cell_angle_gamma 120
_cell_formula_units_Z 2
_cell_length_a 7.3226
_cell_length_b 7.3226
_cell_length_c 17.9982
_cell_volume 835.777
_citation_journal_id_ASTM ZEKRDZ
_cod_data_source_file Gloger_ZEKRDZ_1996_1928.cif
_cod_data_source_block Cl9Cs3Ti2
_cod_original_cell_volume 835.7768
_cod_database_code 8103858

loop_
_symmetry_equiv_pos_as_xyz
x,y,z
x-y,x,z+1/2
-y,x-y,z
-x,-y,z+1/2
-x+y,-x,z
y,-x+y,z+1/2
-y,-x,-z+1/2
x-y,-y,-z
x,x-y,-z+1/2
y,x,-z
-x+y,y,-z+1/2
-x,-x+y,-z
-x,-y,-z
-x+y,-x,-z-1/2
y,-x+y,-z
x,y,-z-1/2
x-y,x,-z
-y,x-y,-z-1/2
y,x,z-1/2
-x+y,y,z
-x,-x+y,z-1/2
-y,-x,z
x-y,-y,z-1/2
x,x-y,z

loop_
_atom_site_label
_atom_site_type_symbol
_atom_site_fract_x
_atom_site_fract_y
_atom_site_fract_z
_atom_site_occupancy
_atom_site_U_iso_or_equiv
Cs1 Cs+1 0 0 0.25 1 0.0
Cl2 Cl-1 0.82427 0.64854 0.09225 1 0.0
Cs2 Cs+1 0.3333 0.6667 0.07677 1 0.0
Cl1 Cl-1 0.51319 0.02638 0.25 1 0.0
Ti1 Ti+3 0.3333 0.6667 0.83932 1 0.0
